data_2006034
loop_
_publ_author_name
'Williams, D. J.'
'Ly, T. A.'
'Mudge, J. W.'
'Pennington, W. T.'
'Schimek, G. L.'

_publ_contact_author
;
Dr William T. Pennington
Department of Chemistry
Clemson University
Clemson
SC 29634-1905
USA
;
_publ_section_title Dichlorobis[1-methyl-3-(prop-2-enyl)imidazole-2(3<i>H</i>)-thione-<i>S</i>]zinc(II)
_journal_issue 4
_journal_name_full 'Acta Crystallographica Section C'
_journal_page_first 415
_journal_page_last 416
_journal_paper_doi 10.1107/S0108270196013984
_journal_volume 53
_journal_year 1997
_chemical_formula_analytical 'C14.04 H20.0 Cl1.99 N4.02 S2 Zn1'
_chemical_formula_iupac '[Zn1 Cl2 (C7 H10 N2 S1)2]'
_chemical_formula_moiety 'Zn1 (S1 C7 H10 N2)2 Cl2'
_chemical_formula_sum 'C14 H20 Cl2 N4 S2 Zn'
_chemical_formula_weight 444.73
_chemical_melting_point 396.0(10)
_chemical_name_systematic bis[1-methyl-3-(2-propenyl)-2(3H)-imidazolethione]dichlorozinc(II)
_space_group_IT_number 14
_symmetry_cell_setting monoclinic
_symmetry_space_group_name_Hall '-P 2yn'
_symmetry_space_group_name_H-M 'P 1 21/n 1'
_atom_type_scat_source 'Cromer & Waber (1974)'
_audit_creation_method 'manual editing of form.cif'
_cell_angle_alpha 90
_cell_angle_beta 116.625(8)
_cell_angle_gamma 90
_cell_formula_units_Z 4
_cell_length_a 14.0082(8)
_cell_length_b 10.803(1)
_cell_length_c 14.581(1)
_cell_measurement_reflns_used 25
_cell_measurement_temperature 295
_cell_measurement_theta_max 14.74
_cell_measurement_theta_min 11.61
_cell_volume 1972.6(3)
_computing_cell_refinement 'Rigaku AFC7 Software'
_computing_data_collection 'Rigaku AFC7 Software'
_computing_data_reduction 'TEXSAN (Swepston, 1993)'
_computing_molecular_graphics SHELXTL-Plus
_computing_structure_refinement 'SHELXTL-Plus (Sheldrick, 1990)'
_computing_structure_solution TEXSAN
_diffrn_ambient_temperature 295
_diffrn_measurement_device 'Rigaku AFC-7 diffractometer'
_diffrn_measurement_method \w--2\q
_diffrn_radiation_monochromator graphite
_diffrn_radiation_source '18 kW rotating anode'
_diffrn_radiation_type 'Mo K\a'
_diffrn_radiation_wavelength 0.71073
_diffrn_reflns_av_R_equivalents 0.020
_diffrn_reflns_limit_h_max 17
_diffrn_reflns_limit_h_min 0
_diffrn_reflns_limit_k_max 13
_diffrn_reflns_limit_k_min 0
_diffrn_reflns_limit_l_max 17
_diffrn_reflns_limit_l_min -17
_diffrn_reflns_number 3833
_diffrn_reflns_theta_max 25.00
_diffrn_reflns_theta_min 2.50
_diffrn_standards_decay_% +-2
_diffrn_standards_interval_count 100
_diffrn_standards_number 3
_exptl_absorpt_coefficient_mu 1.73
_exptl_absorpt_correction_T_max 0.71
_exptl_absorpt_correction_T_min 0.38
_exptl_absorpt_correction_type 'empirical via \y scans (Sheldrick, 1990)'
_exptl_crystal_colour colorless
_exptl_crystal_density_diffrn 1.50
_exptl_crystal_density_method 'not measured'
_exptl_crystal_description parallelepiped
_exptl_crystal_F_000 912
_exptl_crystal_size_max 0.23
_exptl_crystal_size_mid 0.21
_exptl_crystal_size_min 0.20
_refine_diff_density_max 0.42
_refine_diff_density_min -0.38
_refine_ls_extinction_method none
_refine_ls_goodness_of_fit_obs 1.85
_refine_ls_hydrogen_treatment 'H atoms calculated; U~H~ = 0.147(9) \%A^2^'
_refine_ls_matrix_type full
_refine_ls_number_constraints 0
_refine_ls_number_parameters 209
_refine_ls_number_reflns 1935
_refine_ls_number_restraints 0
_refine_ls_R_factor_all 0.0626
_refine_ls_R_factor_obs 0.043
_refine_ls_shift/esd_max 0.001
_refine_ls_shift/esd_mean 0.000
_refine_ls_structure_factor_coef F
_refine_ls_weighting_details 'w = 1/[\s^2^(F)+0.0005F^2^]'
_refine_ls_weighting_scheme calc
_refine_ls_wR_factor_all 0.0431
_refine_ls_wR_factor_obs 0.044
_reflns_number_observed 1935
_reflns_number_total 3467
_reflns_observed_criterion F>6\s(F)
_cod_data_source_file bk1301.cif
_cod_data_source_block BD0437
_cod_depositor_comments
;
The following automatic conversions were performed:

'_chemical_melting_point' value '395-397' was changed to '396.0(10)'
- the average value was taken and precision was estimated.

Automatic conversion script
Id: cif_fix_values 1715 2011-07-08 13:25:40Z adriana 

The following automatic conversions were performed:

'_refine_ls_weighting_scheme' value '1/[\s^2^(F)+0.0005F^2^]' was
changed to 'calc'. New tag '_refine_ls_weighting_details' was
created. The value of the new tag was set to 'w =
1/[\s^2^(F)+0.0005F^2^]'.

Automatic conversion script
Id: cif_fix_values 3143 2015-03-26 13:38:13Z robertas 
;
_cod_original_cell_volume 1972.6(4)
_cod_original_sg_symbol_H-M 'P 21/n'
_cod_original_formula_sum 'C14 H20 Cl2 N4 S2 Zn1'
_cod_database_code 2006034

loop_
_symmetry_equiv_pos_as_xyz
'  +x, +y, +z'
'  -x+0.5,   +y+0.5,   -z+0.5'
'  -x,  -y,   -z'
'  +x+0.5,   -y+0.5,  z+0.5'

loop_
_atom_site_aniso_label
_atom_site_aniso_U_11
_atom_site_aniso_U_12
_atom_site_aniso_U_13
_atom_site_aniso_U_22
_atom_site_aniso_U_23
_atom_site_aniso_U_33
_atom_site_aniso_type_symbol
Zn(1) .042(1) -.001(1) .018(1) .041(1) .004(1) .043(1) Zn
Cl(1) .057(1) .002(1) .036(1) .049(1) -.004(1) .075(1) Cl
Cl(2) .061(1) -.018(1) .024(1) .058(1) -.005(1) .051(1) Cl
S(1) .047(1) -.011(1) .017(1) .059(1) .005(1) .040(1) S
S(2) .051(1) .016(1) .029(1) .065(1) .018(1) .053(1) S
N(1) .048(3) -.001(3) .020(3) .034(3) .004(3) .040(3) N
N(2) .047(4) -.006(3) .031(3) .042(4) -.009(3) .061(4) N
N(3) .063(4) -.001(3) .020(4) .043(4) -.003(3) .043(4) N
N(4) .054(4) -.001(3) .028(3) .047(4) .010(3) .054(4) N
C(1) .040(4) -.008(3) .017(3) .041(4) .004(3) .037(4) C
C(2) .035(4) -.002(4) .004(4) .052(5) .009(4) .041(4) C
C(3) .040(4) -.006(4) .016(4) .060(5) -.007(4) .053(5) C
C(4) .052(5) .004(4) .027(5) .043(4) -.009(4) .078(6) C
C(5) .062(6) -.006(5) .034(5) .065(6) -.027(5) .090(7) C
C(6) .086(7) .008(6) .029(6) .073(7) -.010(5) .065(6) C
C(7) .118(9) .001(7) .063(7) .078(7) .007(6) .088(7) C
C(8) .045(4) .002(3) .020(4) .038(4) .004(4) .043(4) C
C(9) .089(7) .013(5) .048(5) .070(6) .012(5) .059(5) C
C(10) .069(6) -.004(5) .041(5) .072(6) .017(5) .064(6) C
C(11) .099(7) -.024(5) .031(6) .060(6) -.015(5) .081(6) C
C(12) .096(7) -.012(5) .030(5) .044(5) -.002(4) .063(6) C
C(13) .077(6) -.001(5) .033(6) .052(6) -.004(5) .088(7) C
C(14) .125(9) .023(7) .058(7) .075(7) .017(6) .101(8) C

loop_
_atom_site_label
_atom_site_Wyckoff_symbol
_atom_site_fract_x
_atom_site_fract_y
_atom_site_fract_z
_atom_site_U_iso_or_equiv
_atom_site_thermal_displace_type
_atom_site_calc_flag
_atom_site_refinement_flags
Zn(1) e .1382(1) .1410(1) .3257(1) .043(1) Uani d .
Cl(1) e .0693(2) .2735(2) .4008(2) .058(1) Uani d .
Cl(2) e .0086(2) .0158(2) .2160(1) .057(1) Uani d .
S(1) e .2284(1) .2409(2) .2420(1) .049(1) Uani d .
S(2) e .2773(2) .0316(2) .4603(1) .054(1) Uani d .
N(1) e .3803(4) .3343(5) .4234(4) .041(3) Uani d .
N(2) e .4351(4) .1734(5) .3740(4) .048(3) Uani d .
N(3) e .2396(5) .0989(5) .6218(4) .051(3) Uani d .
N(4) e .1573(5) -.0670(5) .5469(4) .050(3) Uani d .
C(1) e .3505(5) .2502(6) .3480(5) .040(3) Uani d .
C(2) e .4829(5) .3102(7) .4967(5) .047(3) Uani d .
C(3) e .5170(6) .2102(7) .4657(5) .053(3) Uani d .
C(4) e .3158(5) .4378(6) .4284(6) .059(4) Uani d .
C(5) e .4382(6) .0624(7) .3176(6) .072(5) Uani d .
C(6) e .5010(7) .0720(9) .2587(7) .076(5) Uani d .
C(7) e .5503(7) .1664(9) .2528(7) .089(6) Uani d .
C(8) e .2234(5) .0217(6) .5444(5) .042(3) Uani d .
C(9) e .1840(7) .0582(8) .6729(6) .067(5) Uani d .
C(10) e .1325(6) -.0457(8) .6270(6) .064(4) Uani d .
C(11) e .3062(7) .2117(8) .6476(6) .084(5) Uani d .
C(12) e .1185(7) -.1742(7) .4777(6) .070(5) Uani d .
C(13) e .1914(7) -.2853(8) .5236(7) .074(5) Uani d .
C(14) e .1627(8) -.3901(9) .5447(7) .097(6) Uani d .
H(2A) e .5227 .3570 .5582 0.147(9) Uovl calc UR
H(3A) e .5855 .1712 .5008 0.147(9) Uovl calc UR
H(4A) e .2473 .4353 .3693 0.147(9) Uovl calc UR
H(4B) e .3063 .4313 .4895 0.147(9) Uovl calc UR
H(4C) e .3507 .5145 .4292 0.147(9) Uovl calc UR
H(5A) e .3660 .0412 .2707 0.147(9) Uovl calc UR
H(5B) e .4666 -.0045 .3657 0.147(9) Uovl calc UR
H(6A) e .5053 -.0003 .2224 0.147(9) Uovl calc UR
H(7A) e .5482 .2408 .2878 0.147(9) Uovl calc UR
H(7B) e .5894 .1647 .2130 0.147(9) Uovl calc UR
H(9A) e .1822 .0970 .7314 0.147(9) Uovl calc UR
H(10A) e .0866 -.0953 .6451 0.147(9) Uovl calc UR
H(11A) e .3372 .2205 .6011 0.147(9) Uovl calc UR
H(11B) e .2625 .2825 .6420 0.147(9) Uovl calc UR
H(11C) e .3620 .2055 .7165 0.147(9) Uovl calc UR
H(12A) e .1149 -.1534 .4122 0.147(9) Uovl calc UR
H(12B) e .0479 -.1952 .4679 0.147(9) Uovl calc UR
H(13A) e .2648 -.2754 .5374 0.147(9) Uovl calc UR
H(14C) e .0900 -.4032 .5318 0.147(9) Uovl calc UR
H(14A) e .2142 -.4552 .5740 0.147(9) Uovl calc UR

loop_
_atom_type_symbol
C
H
N
Cl
Zn

loop_
_geom_angle_atom_site_label_1
_geom_angle_atom_site_label_2
_geom_angle_atom_site_label_3
_geom_angle
_geom_angle_publ_flag
Cl(1) Zn(1) Cl(2) 109.90(10) yes
Cl(1) Zn(1) S(1) 113.70(10) yes
Cl(2) Zn(1) S(1) 110.70(10) yes
Cl(1) Zn(1) S(2) 106.60(10) yes
Cl(2) Zn(1) S(2) 113.00(10) yes
S(1) Zn(1) S(2) 102.80(10) yes
Zn(1) S(1) C(1) 96.3(3) yes
Zn(1) S(2) C(8) 99.3(2) yes
C(1) N(1) C(2) 110.0(6) no
C(1) N(1) C(4) 126.0(5) no
C(2) N(1) C(4) 124.0(5) no
C(1) N(2) C(3) 109.8(6) no
C(1) N(2) C(5) 125.9(5) no
C(3) N(2) C(5) 124.1(6) no
C(8) N(3) C(9) 109.7(6) no
C(8) N(3) C(11) 125.3(8) no
C(9) N(3) C(11) 125.0(7) no
C(8) N(4) C(10) 110.0(6) no
C(8) N(4) C(12) 126.2(8) no
C(10) N(4) C(12) 123.8(7) no
S(1) C(1) N(1) 126.6(5) no
S(1) C(1) N(2) 127.5(5) no
N(1) C(1) N(2) 105.9(5) no
N(1) C(2) C(3) 107.2(6) no
N(2) C(3) C(2) 107.1(6) no
N(2) C(5) C(6) 116.2(7) no
C(5) C(6) C(7) 126.0(10) no
S(2) C(8) N(3) 127.2(6) no
S(2) C(8) N(4) 126.6(6) no
N(3) C(8) N(4) 106.2(7) no
N(3) C(9) C(10) 107.8(8) no
N(4) C(10) C(9) 106.2(8) no
N(4) C(12) C(13) 110.5(6) no
C(12) C(13) C(14) 125.4(9) no

loop_
_geom_bond_atom_site_label_1
_geom_bond_atom_site_label_2
_geom_bond_distance
_geom_bond_publ_flag
Zn(1) Cl(1) 2.264(3) yes
Zn(1) Cl(2) 2.254(2) yes
Zn(1) S(1) 2.374(3) yes
Zn(1) S(2) 2.370(2) yes
S(1) C(1) 1.719(6) yes
S(2) C(8) 1.708(9) yes
N(1) C(1) 1.340(8) no
N(1) C(2) 1.378(7) no
N(1) C(4) 1.460(9) no
N(2) C(1) 1.354(9) no
N(2) C(3) 1.373(8) no
N(2) C(5) 1.46(1) no
N(3) C(8) 1.338(9) no
N(3) C(9) 1.37(1) no
N(3) C(11) 1.48(1) no
N(4) C(8) 1.34(1) no
N(4) C(10) 1.38(1) no
N(4) C(12) 1.470(9) no
C(2) C(3) 1.34(1) no
C(5) C(6) 1.48(2) no
C(6) C(7) 1.26(1) no
C(9) C(10) 1.34(1) no
C(12) C(13) 1.52(1) no
C(13) C(14) 1.28(1) no
